data_2106772
loop_
_publ_author_name
'Nguyen, H.D.'
'Laruelle, P.'

_publ_section_title
;
 Etude structurale des polytypes a deux anions L Se F ( L = Y, Ho, Er ) .
 III. Structure cristalline du polytype monoclinique a dix couches du
 fluoroseleniure d'yttrium 'Y Se F' 10M
;
_journal_name_full 'Acta Crystallographica B (24,1968-38,1982)'
_journal_page_first 1444
_journal_page_last 1448
_journal_volume 33
_journal_year 1977
_chemical_formula_sum 'F0.948 O0.026 Se Y'
_chemical_name_systematic 'Y Se F0.948 O0.026'
_space_group_IT_number 11
_symmetry_space_group_name_Hall '-P 2c'
_symmetry_space_group_name_H-M 'P 1 1 21/m'
_cell_angle_alpha 90
_cell_angle_beta 90
_cell_angle_gamma 96
_cell_formula_units_Z 20
_cell_length_a 9.926
_cell_length_b 31.728
_cell_length_c 4.095
_cell_volume 1282.582
_citation_journal_id_ASTM ACBCAR
_cod_data_source_file Nguyen_ACBCAR_1977_144.cif
_cod_data_source_block F0.948O0.026Se1Y1
_cod_original_sg_symbol_Hall '-P 2yb (z,x,y)'
_cod_original_formula_sum 'F0.948 O0.026 Se1 Y1'
_cod_database_code 2106772

loop_
_symmetry_equiv_pos_as_xyz
x,y,z
-x,-y,z+1/2
-x,-y,-z
x,y,-z-1/2

loop_
_atom_site_label
_atom_site_type_symbol
_atom_site_fract_x
_atom_site_fract_y
_atom_site_fract_z
_atom_site_occupancy
_atom_site_U_iso_or_equiv
Se8 Se-2 0.8699 0.6072 0.25 1 0.0
Se9 Se-2 0.4673 0.8934 0.25 1 0.0
Y10 Y+3 0.6942 0.8454 0.25 1 0.0
F6 F-1 0.497 0.58 0.25 1 0.0
F8 F-1 0.558 0.781 0.25 1 0.0
Se4 Se-2 0.7374 0.2049 0.25 1 0.0
F9 F-1 0.105 0.922 0.25 1 0.0
F5 F-1 0.974 0.519 0.25 1 0.0
Se2 Se-2 0.6669 0.0078 0.25 1 0.0
Y3 Y+3 -0.0048 0.2534 0.25 1 0.0
Y8 Y+3 0.6297 0.6472 0.25 1 0.0
Se7 Se-2 0.3988 0.6923 0.25 1 0.0
Y2 Y+3 0.9319 0.0521 0.25 1 0.0
F3 F-1 0.909 0.315 0.25 1 0.0
Y7 Y+3 0.1288 0.6526 0.25 1 0.0
Y5 Y+3 0.0646 0.4535 0.25 1 0.0
F2 F-1 0.362 0.18 0.25 1 0.0
O1 O-2 0.012 0.992 0.25 0.26 0.0
F1 F-1 0.842 0.116 0.25 1 0.0
F10 F-1 0.012 0.992 0.25 0.48 0.0
Se5 Se-2 0.3328 0.4934 0.25 1 0.0
F7 F-1 0.039 0.717 0.25 1 0.0
Se6 Se-2 0.803 0.4074 0.25 1 0.0
F4 F-1 0.42 0.383 0.25 1 0.0
Se1 Se-2 0.1958 0.0944 0.25 1 0.0
Se10 Se-2 0.9377 0.8066 0.25 1 0.0
Y4 Y+3 0.4984 0.2468 0.25 1 0.0
Y1 Y+3 0.427 0.0507 0.25 1 0.0
Se3 Se-2 0.2652 0.2927 0.25 1 0.0
Y9 Y+3 0.1931 0.8552 0.25 1 0.0
Y6 Y+3 0.5594 0.446 0.25 1 0.0
